data_4341616
loop_
_publ_author_name
'Prakash, Jai'
'Leb\`egue, S\'ebastien'
'Malliakas, Christos D.'
'Ibers, James A.'

_publ_section_title
;
 Syntheses, Crystal Structures, Resistivity Studies, and Electronic
 Properties of Three New Barium Actinide Tellurides: BaThTe4, BaUTe4, and
 BaUTe6.
;
_journal_name_full 'Inorganic chemistry'
_journal_page_first 141111074323002
_journal_paper_doi 10.1021/ic502246p
_journal_year 2014
_chemical_formula_sum 'Ba Te4 Th'
_chemical_formula_weight 879.78
_chemical_name_common BaThTe4
_space_group_crystal_system monoclinic
_space_group_IT_number 12
_space_group_name_Hall '-I 2y'
_space_group_name_H-M_alt 'I 1 2/m 1'
_atom_sites_solution_primary direct
_atom_sites_solution_secondary difmap
_audit_creation_method SHELXL-2014/6
_cell_angle_alpha 90
_cell_angle_beta 91.54(3)
_cell_angle_gamma 90
_cell_formula_units_Z 4
_cell_length_a 10.460(2)
_cell_length_b 6.3800(13)
_cell_length_c 12.580(3)
_cell_measurement_reflns_used 4687
_cell_measurement_temperature 100(2)
_cell_measurement_theta_max 30.48
_cell_measurement_theta_min 2.50
_cell_volume 839.2(3)
_computing_cell_refinement 'Bruker SAINT'
_computing_data_collection 'Bruker APEX2'
_computing_data_reduction 'Bruker SAINT'
_computing_molecular_graphics 'Bruker SHELXTL'
_computing_publication_material 'Bruker SHELXTL'
_computing_structure_refinement 'SHELXL-2014/6 (Sheldrick, 2014)'
_computing_structure_solution 'SHELXL-2012/1 (Sheldrick, 2012)'
_diffrn_ambient_temperature 100(2)
_diffrn_measured_fraction_theta_full 0.996
_diffrn_measured_fraction_theta_max 0.996
_diffrn_measurement_device_type 'Bruker APEX-II CCD'
_diffrn_measurement_method '\f and \w scans'
_diffrn_radiation_type MoK\a
_diffrn_radiation_wavelength 0.71073
_diffrn_reflns_av_R_equivalents 0.0495
_diffrn_reflns_av_unetI/netI 0.0339
_diffrn_reflns_Laue_measured_fraction_full 0.996
_diffrn_reflns_Laue_measured_fraction_max 0.996
_diffrn_reflns_limit_h_max 14
_diffrn_reflns_limit_h_min -14
_diffrn_reflns_limit_k_max 9
_diffrn_reflns_limit_k_min -4
_diffrn_reflns_limit_l_max 17
_diffrn_reflns_limit_l_min -17
_diffrn_reflns_number 7423
_diffrn_reflns_point_group_measured_fraction_full 0.996
_diffrn_reflns_point_group_measured_fraction_max 0.996
_diffrn_reflns_theta_full 25.242
_diffrn_reflns_theta_max 30.549
_diffrn_reflns_theta_min 3.240
_diffrn_source 'fine-focus sealed tube'
_exptl_absorpt_coefficient_mu 35.886
_exptl_absorpt_correction_T_max 0.19868
_exptl_absorpt_correction_T_min 0.10694
_exptl_absorpt_correction_type numerical
_exptl_absorpt_process_details 'face indexed (SADABS; Sheldrick, 2012/1)'
_exptl_crystal_colour Black
_exptl_crystal_density_diffrn 6.963
_exptl_crystal_density_meas ?
_exptl_crystal_density_method 'not measured'
_exptl_crystal_description Needle
_exptl_crystal_F_000 1416
_exptl_crystal_size_max 0.082
_exptl_crystal_size_mid 0.063
_exptl_crystal_size_min 0.048
_refine_diff_density_max 4.145
_refine_diff_density_min -3.485
_refine_diff_density_rms 0.479
_refine_ls_extinction_coef 0.00062(9)
_refine_ls_extinction_expression Fc^*^=kFc[1+0.001xFc^2^\l^3^/sin(2\q)]^-1/4^
_refine_ls_extinction_method SHELXL
_refine_ls_goodness_of_fit_ref 1.678
_refine_ls_hydrogen_treatment undef
_refine_ls_matrix_type full
_refine_ls_number_parameters 35
_refine_ls_number_reflns 1386
_refine_ls_number_restraints 0
_refine_ls_restrained_S_all 1.678
_refine_ls_R_factor_all 0.0279
_refine_ls_R_factor_gt 0.0268
_refine_ls_shift/su_max 0.001
_refine_ls_shift/su_mean 0.000
_refine_ls_structure_factor_coef Fsqd
_refine_ls_weighting_details 'w=1/[\s^2^(Fo^2^)+(0.0217P)^2^] where P=(1.0000Fo^2^+0.0000Fc^2^)'
_refine_ls_weighting_scheme calc
_refine_ls_wR_factor_gt 0.0738
_refine_ls_wR_factor_ref 0.0744
_reflns_Friedel_coverage 0.000
_reflns_number_gt 1346
_reflns_number_total 1386
_reflns_threshold_expression 'I > 2\s(I)'
_cod_data_source_file ic502246p_si_001.cif
_cod_data_source_block BaThTe4
_cod_depositor_comments
;
 Updating space group information.

 Antanas Vaitkus,
 2018-07-22

The following automatic conversions were performed:

'_exptl_crystal_density_meas' value 'not measured' was changed to '?'
- the value is perceived as not measured.

Automatic conversion script
Id: cif_fix_values 3008 2015-01-20 13:52:24Z robertas 
;
_cod_original_sg_symbol_H-M 'I 2/m'
_cod_database_code 4341616
_shelx_space_group_comment
;
The symmetry employed for this shelxl refinement is uniquely defined
by the following loop, which should always be used as a source of
symmetry information in preference to the above space-group names.
They are only intended as comments.
;
_shelxl_version_number 2014/6

loop_
_space_group_symop_id
_space_group_symop_operation_xyz
1 'x, y, z'
2 '-x, y, -z'
3 'x+1/2, y+1/2, z+1/2'
4 '-x+1/2, y+1/2, -z+1/2'
5 '-x, -y, -z'
6 'x, -y, z'
7 '-x+1/2, -y+1/2, -z+1/2'
8 'x+1/2, -y+1/2, z+1/2'

loop_
_atom_site_label
_atom_site_type_symbol
_atom_site_fract_x
_atom_site_fract_y
_atom_site_fract_z
_atom_site_U_iso_or_equiv
_atom_site_adp_type
_atom_site_occupancy
_atom_site_site_symmetry_order
_atom_site_calc_flag
_atom_site_refinement_flags_posn
_atom_site_refinement_flags_adp
_atom_site_refinement_flags_occupancy
Th1 Th 0.13538(3) 0.0000 0.36130(2) 0.00847(12) Uani 1 2 d S T P
Ba1 Ba 0.29429(5) 0.5000 0.59924(4) 0.00662(13) Uani 1 2 d S T P
Te1 Te 0.09555(4) 0.25034(7) 0.14084(3) 0.01119(13) Uani 1 1 d . . .
Te2 Te 0.05043(5) 0.5000 0.39949(4) 0.00595(13) Uani 1 2 d S T P
Te3 Te 0.33058(6) 0.5000 0.88523(4) 0.00903(14) Uani 1 2 d S T P

loop_
_atom_site_aniso_label
_atom_site_aniso_U_11
_atom_site_aniso_U_22
_atom_site_aniso_U_33
_atom_site_aniso_U_23
_atom_site_aniso_U_13
_atom_site_aniso_U_12
Th1 0.00993(18) 0.00686(17) 0.00857(17) 0.000 -0.00071(11) 0.000
Ba1 0.0067(2) 0.0052(2) 0.0079(2) 0.000 0.00029(16) 0.000
Te1 0.0074(2) 0.0186(2) 0.0076(2) -0.00083(14) -0.00071(14) 0.00173(14)
Te2 0.0053(2) 0.0069(2) 0.0058(2) 0.000 0.00237(17) 0.000
Te3 0.0107(3) 0.0046(3) 0.0117(3) 0.000 -0.00157(19) 0.000

loop_
_atom_type_symbol
_atom_type_description
_atom_type_scat_dispersion_real
_atom_type_scat_dispersion_imag
_atom_type_scat_source
Te Te -0.5308 1.6751 'International Tables Vol C Tables 4.2.6.8 and 6.1.1.4'
Ba Ba -0.3244 2.2819 'International Tables Vol C Tables 4.2.6.8 and 6.1.1.4'
Th Th -7.2400 8.8979 'International Tables Vol C Tables 4.2.6.8 and 6.1.1.4'

loop_
_geom_angle_atom_site_label_1
_geom_angle_atom_site_label_2
_geom_angle_atom_site_label_3
_geom_angle
_geom_angle_site_symmetry_1
_geom_angle_site_symmetry_3
Te3 Th1 Te3 89.47(3) 7_556 3_444
Te3 Th1 Te1 150.168(11) 7_556 6
Te3 Th1 Te1 88.56(3) 3_444 6
Te3 Th1 Te1 150.168(11) 7_556 .
Te3 Th1 Te1 88.56(3) 3_444 .
Te1 Th1 Te1 59.52(2) 6 .
Te3 Th1 Te1 86.26(3) 7_556 7
Te3 Th1 Te1 150.142(11) 3_444 7
Te1 Th1 Te1 109.25(3) 6 7
Te1 Th1 Te1 80.85(3) . 7
Te3 Th1 Te1 86.26(3) 7_556 4_545
Te3 Th1 Te1 150.142(11) 3_444 4_545
Te1 Th1 Te1 80.85(3) 6 4_545
Te1 Th1 Te1 109.25(3) . 4_545
Te1 Th1 Te1 59.00(2) 7 4_545
Te3 Th1 Te2 83.101(14) 7_556 .
Te3 Th1 Te2 73.658(12) 3_444 .
Te1 Th1 Te2 124.586(18) 6 .
Te1 Th1 Te2 67.803(16) . .
Te1 Th1 Te2 76.493(17) 7 .
Te1 Th1 Te2 134.780(15) 4_545 .
Te3 Th1 Te2 83.102(14) 7_556 1_545
Te3 Th1 Te2 73.657(12) 3_444 1_545
Te1 Th1 Te2 67.803(16) 6 1_545
Te1 Th1 Te2 124.586(17) . 1_545
Te1 Th1 Te2 134.781(15) 7 1_545
Te1 Th1 Te2 76.494(17) 4_545 1_545
Te2 Th1 Te2 144.49(2) . 1_545
Te3 Ba1 Te3 134.86(3) 7_556 7_566
Te3 Ba1 Te2 76.899(15) 7_556 .
Te3 Ba1 Te2 76.899(15) 7_566 .
Te3 Ba1 Te1 137.790(17) 7_556 3
Te3 Ba1 Te1 84.945(18) 7_566 3
Te2 Ba1 Te1 136.41(2) . 3
Te3 Ba1 Te1 84.945(18) 7_556 8
Te3 Ba1 Te1 137.790(17) 7_566 8
Te2 Ba1 Te1 136.405(19) . 8
Te1 Ba1 Te1 53.33(2) 3 8
Te3 Ba1 Te2 67.677(13) 7_556 5_566
Te3 Ba1 Te2 67.677(14) 7_566 5_566
Te2 Ba1 Te2 45.58(2) . 5_566
Te1 Ba1 Te2 151.741(11) 3 5_566
Te1 Ba1 Te2 151.741(11) 8 5_566
Te3 Ba1 Te3 88.477(18) 7_556 .
Te3 Ba1 Te3 88.477(17) 7_566 .
Te2 Ba1 Te3 139.83(3) . .
Te1 Ba1 Te3 77.54(3) 3 .
Te1 Ba1 Te3 77.54(3) 8 .
Te2 Ba1 Te3 94.25(3) 5_566 .
Te3 Ba1 Te1 76.69(2) 7_556 7
Te3 Ba1 Te1 125.594(18) 7_566 7
Te2 Ba1 Te1 69.36(2) . 7
Te1 Ba1 Te1 91.16(3) 3 7
Te1 Ba1 Te1 68.00(3) 8 7
Te2 Ba1 Te1 110.08(3) 5_566 7
Te3 Ba1 Te1 143.340(16) . 7
Te3 Ba1 Te1 125.594(18) 7_556 4
Te3 Ba1 Te1 76.69(2) 7_566 4
Te2 Ba1 Te1 69.36(2) . 4
Te1 Ba1 Te1 68.00(3) 3 4
Te1 Ba1 Te1 91.16(3) 8 4
Te2 Ba1 Te1 110.08(3) 5_566 4
Te3 Ba1 Te1 143.340(16) . 4
Te1 Ba1 Te1 52.18(2) 7 4
Te1 Te1 Te1 180.0 6_565 6
Te1 Te1 Th1 119.759(11) 6_565 .
Te1 Te1 Th1 60.240(11) 6 .
Te1 Te1 Th1 60.500(11) 6_565 7
Te1 Te1 Th1 119.501(10) 6 7
Th1 Te1 Th1 99.16(3) . 7
Te1 Te1 Ba1 116.664(10) 6_565 3_444
Te1 Te1 Ba1 63.335(10) 6 3_444
Th1 Te1 Ba1 89.86(3) . 3_444
Th1 Te1 Ba1 170.722(16) 7 3_444
Te1 Te1 Ba1 116.092(11) 6_565 7
Te1 Te1 Ba1 63.909(11) 6 7
Th1 Te1 Ba1 117.511(19) . 7
Th1 Te1 Ba1 85.07(3) 7 7
Ba1 Te1 Ba1 88.84(3) 3_444 7
Te2 Te2 Th1 103.903(13) 5_566 1_565
Te2 Te2 Th1 103.904(13) 5_566 .
Th1 Te2 Th1 144.49(2) 1_565 .
Te2 Te2 Ba1 68.62(3) 5_566 .
Th1 Te2 Ba1 84.995(12) 1_565 .
Th1 Te2 Ba1 84.996(12) . .
Te2 Te2 Ba1 65.79(3) 5_566 5_566
Th1 Te2 Ba1 105.649(12) 1_565 5_566
Th1 Te2 Ba1 105.649(12) . 5_566
Ba1 Te2 Ba1 134.42(2) . 5_566
Th1 Te3 Th1 90.53(3) 7_556 3
Th1 Te3 Ba1 88.612(18) 7_556 7_556
Th1 Te3 Ba1 112.534(13) 3 7_556
Th1 Te3 Ba1 88.612(17) 7_556 7_566
Th1 Te3 Ba1 112.534(13) 3 7_566
Ba1 Te3 Ba1 134.86(3) 7_556 7_566
Th1 Te3 Ba1 179.65(2) 7_556 .
Th1 Te3 Ba1 89.12(3) 3 .
Ba1 Te3 Ba1 91.523(17) 7_556 .
Ba1 Te3 Ba1 91.523(18) 7_566 .

loop_
_geom_bond_atom_site_label_1
_geom_bond_atom_site_label_2
_geom_bond_distance
_geom_bond_site_symmetry_2
Th1 Te3 3.1989(9) 7_556
Th1 Te3 3.2105(9) 3_444
Th1 Te1 3.2177(7) 6
Th1 Te1 3.2177(7) .
Th1 Te1 3.2347(7) 7
Th1 Te1 3.2347(7) 4_545
Th1 Te2 3.3495(6) .
Th1 Te2 3.3495(6) 1_545
Ba1 Te3 3.4545(7) 7_556
Ba1 Te3 3.4545(7) 7_566
Ba1 Te2 3.5322(13) .
Ba1 Te1 3.5590(9) 3
Ba1 Te1 3.5590(9) 8
Ba1 Te2 3.6062(10) 5_566
Ba1 Te3 3.6075(10) .
Ba1 Te1 3.6316(9) 7
Ba1 Te1 3.6315(9) 4
Te1 Te1 3.1857(11) 6_565
Te1 Te1 3.1943(11) 6
Te1 Th1 3.2347(7) 7
Te1 Ba1 3.5590(9) 3_444
Te1 Ba1 3.6315(9) 7
Te2 Te2 2.7661(12) 5_566
Te2 Th1 3.3495(6) 1_565
Te2 Ba1 3.6063(10) 5_566
Te3 Th1 3.1989(9) 7_556
Te3 Th1 3.2104(9) 3
Te3 Ba1 3.4545(7) 7_556
Te3 Ba1 3.4545(7) 7_566
